data_4348426
loop_
_publ_author_name
'Ren, Min'
'Bao, Song-Song'
'Wang, Bing-Wu'
'Ferreira, Rute A. S.'
'Zheng, Li-Min'
'Carlos, Luis D.'

_publ_section_title
;
 Lanthanide phosphonates with pseudo-D5h local symmetry exhibiting
 magnetic and luminescence bifunctional properties
;
_journal_issue 6
_journal_name_full 'Inorganic Chemistry Frontiers'
_journal_page_first 558
_journal_paper_doi 10.1039/C4QI00242C
_journal_volume 2
_journal_year 2015
_chemical_formula_moiety 'C9 H24 Ho N3 O10 P3, Cl O4, 3(H2 O)'
_chemical_formula_sum 'C9 H32 Cl Ho N3 O17 P3'
_chemical_formula_weight 747.66
_space_group_crystal_system triclinic
_space_group_IT_number 2
_space_group_name_Hall '-P 1'
_space_group_name_H-M_alt 'P -1'
_atom_sites_solution_hydrogens mixed
_audit_creation_method SHELXL-2013
_audit_update_record
;
2014-12-26 deposited with the CCDC.
2015-04-19 downloaded from the CCDC.
;
_cell_angle_alpha 88.2040(10)
_cell_angle_beta 76.2920(10)
_cell_angle_gamma 75.8130(10)
_cell_formula_units_Z 2
_cell_length_a 9.1535(8)
_cell_length_b 9.2424(8)
_cell_length_c 15.2450(13)
_cell_measurement_reflns_used 5554
_cell_measurement_temperature 296(2)
_cell_measurement_theta_max 27.458
_cell_measurement_theta_min 2.362
_cell_volume 1214.29(18)
_computing_cell_refinement SMART
_computing_data_collection 'SMART (Bruker, 2000)'
_computing_data_reduction 'SAINT (Bruker, 2000)'
_computing_molecular_graphics SHELXTL
_computing_publication_material SHELXTL
_computing_structure_refinement 'SHELXL-2013 (Sheldrick, 2013)'
_computing_structure_solution 'SHELXTL (Bruker, 2000)'
_diffrn_ambient_temperature 296(2)
_diffrn_measured_fraction_theta_full 0.992
_diffrn_measured_fraction_theta_max 0.989
_diffrn_measurement_device_type 'Bruker APEX II'
_diffrn_radiation_type MoK\a
_diffrn_radiation_wavelength 0.71073
_diffrn_reflns_av_R_equivalents 0.0147
_diffrn_reflns_av_unetI/netI 0.0283
_diffrn_reflns_Laue_measured_fraction_full 0.992
_diffrn_reflns_Laue_measured_fraction_max 0.989
_diffrn_reflns_limit_h_max 11
_diffrn_reflns_limit_h_min -11
_diffrn_reflns_limit_k_max 11
_diffrn_reflns_limit_k_min -11
_diffrn_reflns_limit_l_max 16
_diffrn_reflns_limit_l_min -19
_diffrn_reflns_number 8250
_diffrn_reflns_point_group_measured_fraction_full 0.992
_diffrn_reflns_point_group_measured_fraction_max 0.989
_diffrn_reflns_theta_full 25.242
_diffrn_reflns_theta_max 27.471
_diffrn_reflns_theta_min 1.375
_exptl_absorpt_coefficient_mu 3.647
_exptl_absorpt_correction_T_max 0.864
_exptl_absorpt_correction_T_min 0.652
_exptl_absorpt_correction_type multi-scan
_exptl_absorpt_process_details 'SADABS(Bruker, 2000)'
_exptl_crystal_colour 'light pink'
_exptl_crystal_density_diffrn 2.045
_exptl_crystal_description rod-like
_exptl_crystal_F_000 744
_exptl_crystal_size_max 0.25
_exptl_crystal_size_mid 0.10
_exptl_crystal_size_min 0.04
_refine_diff_density_max 1.241
_refine_diff_density_min -0.980
_refine_diff_density_rms 0.114
_refine_ls_extinction_method none
_refine_ls_goodness_of_fit_ref 1.041
_refine_ls_hydrogen_treatment constr
_refine_ls_matrix_type full
_refine_ls_number_parameters 344
_refine_ls_number_reflns 5490
_refine_ls_number_restraints 0
_refine_ls_restrained_S_all 1.041
_refine_ls_R_factor_all 0.0257
_refine_ls_R_factor_gt 0.0229
_refine_ls_shift/su_max 0.011
_refine_ls_shift/su_mean 0.001
_refine_ls_structure_factor_coef Fsqd
_refine_ls_weighting_details 'w=1/[\s^2^(Fo^2^)+(0.0273P)^2^+1.6128P] where P=(Fo^2^+2Fc^2^)/3'
_refine_ls_weighting_scheme calc
_refine_ls_wR_factor_gt 0.0558
_refine_ls_wR_factor_ref 0.0573
_reflns_Friedel_coverage 0.000
_reflns_number_gt 5128
_reflns_number_total 5490
_reflns_threshold_expression 'I > 2\s(I)'
_cod_data_source_file c4qi00242c2.cif
_cod_data_source_block Ho1
_cod_database_code 4348426
_shelx_space_group_comment
;
The symmetry employed for this shelxl refinement is uniquely defined
by the following loop, which should always be used as a source of
symmetry information in preference to the above space-group names.
They are only intended as comments.
;
_shelxl_version_number 2013-4

loop_
_space_group_symop_operation_xyz
'x, y, z'
'-x, -y, -z'

loop_
_atom_site_label
_atom_site_type_symbol
_atom_site_fract_x
_atom_site_fract_y
_atom_site_fract_z
_atom_site_U_iso_or_equiv
_atom_site_adp_type
_atom_site_occupancy
_atom_site_site_symmetry_order
_atom_site_calc_flag
_atom_site_refinement_flags_posn
_atom_site_refinement_flags_adp
_atom_site_refinement_flags_occupancy
_atom_site_disorder_assembly
_atom_site_disorder_group
Ho1 Ho 0.20033(2) 0.21196(2) 0.49900(2) 0.01516(5) Uani 1 1 d . . . . .
P1 P 0.46428(9) 0.03587(9) 0.64397(5) 0.01876(15) Uani 1 1 d . . . . .
P2 P -0.04108(9) 0.00079(8) 0.63151(5) 0.01828(15) Uani 1 1 d . . . . .
P3 P 0.02961(9) 0.54451(8) 0.64162(5) 0.01911(15) Uani 1 1 d . . . . .
C1 C 0.1202(4) 0.0224(4) 0.8744(2) 0.0260(7) Uani 1 1 d . . . . .
H1A H 0.1971 -0.0517 0.8965 0.031 Uiso 1 1 calc R U . . .
H1B H 0.0734 0.1017 0.9200 0.031 Uiso 1 1 calc R U . . .
C2 C -0.0032(4) -0.0483(4) 0.8561(2) 0.0268(7) Uani 1 1 d . . . . .
H2A H 0.0451 -0.1374 0.8181 0.032 Uiso 1 1 calc R U . . .
H2B H -0.0632 -0.0764 0.9125 0.032 Uiso 1 1 calc R U . . .
C3 C -0.2186(4) 0.1740(4) 0.8713(2) 0.0298(7) Uani 1 1 d . . . . .
H3A H -0.1825 0.1859 0.9250 0.036 Uiso 1 1 calc R U . . .
H3B H -0.3153 0.1437 0.8899 0.036 Uiso 1 1 calc R U . . .
C4 C -0.2455(4) 0.3216(4) 0.8236(2) 0.0302(7) Uani 1 1 d . . . . .
H4A H -0.3138 0.3200 0.7839 0.036 Uiso 1 1 calc R U . . .
H4B H -0.2966 0.4018 0.8682 0.036 Uiso 1 1 calc R U . . .
C5 C 0.0210(4) 0.3523(4) 0.8252(2) 0.0247(6) Uani 1 1 d . . . . .
H5A H -0.0202 0.3216 0.8856 0.030 Uiso 1 1 calc R U . . .
H5B H 0.0304 0.4538 0.8303 0.030 Uiso 1 1 calc R U . . .
C6 C 0.1828(4) 0.2520(4) 0.7894(2) 0.0243(6) Uani 1 1 d . . . . .
H6A H 0.2226 0.2815 0.7285 0.029 Uiso 1 1 calc R U . . .
H6B H 0.2496 0.2711 0.8262 0.029 Uiso 1 1 calc R U . . .
C7 C 0.3632(4) -0.0029(4) 0.7566(2) 0.0248(6) Uani 1 1 d . . . . .
H7A H 0.3652 -0.1083 0.7588 0.030 Uiso 1 1 calc R U . . .
H7B H 0.4198 0.0169 0.7993 0.030 Uiso 1 1 calc R U . . .
C8 C -0.1655(4) -0.0009(4) 0.7434(2) 0.0254(7) Uani 1 1 d . . . . .
H8A H -0.2691 0.0587 0.7444 0.030 Uiso 1 1 calc R U . . .
H8B H -0.1721 -0.1023 0.7580 0.030 Uiso 1 1 calc R U . . .
C9 C -0.1354(4) 0.4968(4) 0.7208(2) 0.0272(7) Uani 1 1 d . . . . .
H9A H -0.1820 0.5772 0.7657 0.033 Uiso 1 1 calc R U . . .
H9B H -0.2125 0.4907 0.6880 0.033 Uiso 1 1 calc R U . . .
N1 N 0.1970(3) 0.0852(3) 0.78690(17) 0.0211(5) Uani 1 1 d . . . . .
H1C H 0.1477 0.0685 0.7446 0.025 Uiso 1 1 d R U . . .
N2 N -0.1039(3) 0.0597(3) 0.81122(18) 0.0232(5) Uani 1 1 d . . . . .
N3 N -0.0958(3) 0.3527(3) 0.76873(18) 0.0220(5) Uani 1 1 d . . . . .
H3C H -0.0516 0.2783 0.7261 0.026 Uiso 1 1 d R U . . .
O1 O 0.3480(3) 0.0850(3) 0.58829(16) 0.0274(5) Uani 1 1 d . . . . .
O2 O 0.5875(3) -0.1033(3) 0.61392(15) 0.0249(5) Uani 1 1 d . . . . .
O3 O 0.5307(3) 0.1698(3) 0.66404(16) 0.0293(5) Uani 1 1 d . . . . .
H3D H 0.5665 0.2057 0.6163 0.044 Uiso 1 1 calc R U . . .
O4 O 0.0001(3) 0.1516(2) 0.61988(14) 0.0209(4) Uani 1 1 d . . . . .
O5 O 0.1140(3) -0.1168(3) 0.63375(16) 0.0268(5) Uani 1 1 d . . . . .
H5C H 0.0942 -0.1933 0.6567 0.040 Uiso 1 1 calc R U . . .
O6 O -0.1238(3) -0.0355(2) 0.56464(15) 0.0235(5) Uani 1 1 d . . . . .
O7 O 0.1380(3) 0.3980(2) 0.60422(15) 0.0226(4) Uani 1 1 d . . . . .
O8 O -0.0445(3) 0.6411(3) 0.57474(16) 0.0291(5) Uani 1 1 d . . . . .
O9 O 0.1043(3) 0.6316(2) 0.69443(16) 0.0265(5) Uani 1 1 d . . . . .
Cl1 Cl 0.68101(16) 0.72410(16) 0.98186(9) 0.0623(3) Uani 1 1 d . . . . .
O10 O 0.636(3) 0.841(3) 1.044(2) 0.115(10) Uani 0.43(4) 1 d . . P A 1
O11 O 0.830(3) 0.631(4) 0.9959(18) 0.178(15) Uani 0.43(4) 1 d . . P A 1
O12 O 0.685(5) 0.758(3) 0.8897(14) 0.153(13) Uani 0.43(4) 1 d . . P A 1
O13 O 0.588(4) 0.627(4) 0.997(2) 0.141(11) Uani 0.43(4) 1 d . . P A 1
O10' O 0.667(3) 0.859(2) 1.0210(18) 0.115(7) Uani 0.57(4) 1 d . . P A 2
O11' O 0.835(2) 0.653(2) 0.955(2) 0.153(11) Uani 0.57(4) 1 d . . P A 2
O12' O 0.631(5) 0.758(4) 0.9086(18) 0.206(14) Uani 0.57(4) 1 d . . P A 2
O13' O 0.584(2) 0.650(2) 1.040(2) 0.128(9) Uani 0.57(4) 1 d . . P A 2
O1W O 0.3676(3) 0.3859(3) 0.44694(19) 0.0394(6) Uani 1 1 d . . . . .
H1WA H 0.3367 0.4706 0.4753 0.059 Uiso 1 1 d R U . . .
H1WB H 0.4227 0.3921 0.3935 0.059 Uiso 1 1 d R U . . .
O2W O 0.5844(4) 0.4119(5) 0.2929(3) 0.0819(13) Uani 1 1 d . . . . .
H2WA H 0.6633 0.4333 0.3052 0.123 Uiso 1 1 d R U . . .
H2WB H 0.6050 0.3815 0.2376 0.123 Uiso 1 1 d R U . . .
O3W O 0.6660(5) 0.2944(4) 0.5192(2) 0.0688(11) Uani 1 1 d . . . . .
H3WB H 0.7404 0.2297 0.4857 0.103 Uiso 1 1 d R U . . .
H3WA H 0.5957 0.3277 0.4904 0.103 Uiso 1 1 d R U . . .
O4W O 0.3394(9) 0.6644(6) 0.8966(4) 0.145(3) Uani 1 1 d . . . . .
H4WA H 0.4319 0.6744 0.8889 0.217 Uiso 1 1 d R U . . .
H4WB H 0.3394 0.5811 0.9225 0.217 Uiso 1 1 d R U . . .

loop_
_atom_site_aniso_label
_atom_site_aniso_U_11
_atom_site_aniso_U_22
_atom_site_aniso_U_33
_atom_site_aniso_U_23
_atom_site_aniso_U_13
_atom_site_aniso_U_12
Ho1 0.01546(7) 0.01248(7) 0.01786(7) -0.00121(4) -0.00526(5) -0.00256(5)
P1 0.0165(4) 0.0189(4) 0.0195(4) 0.0000(3) -0.0041(3) -0.0019(3)
P2 0.0203(4) 0.0155(4) 0.0203(4) -0.0012(3) -0.0043(3) -0.0071(3)
P3 0.0250(4) 0.0119(3) 0.0215(4) -0.0006(3) -0.0097(3) -0.0024(3)
C1 0.0262(16) 0.0324(18) 0.0171(15) 0.0070(13) -0.0023(12) -0.0063(14)
C2 0.0319(18) 0.0244(16) 0.0235(16) 0.0037(13) -0.0057(13) -0.0069(14)
C3 0.0272(17) 0.0330(19) 0.0262(17) -0.0017(14) 0.0015(13) -0.0087(14)
C4 0.0209(16) 0.0288(18) 0.0354(19) -0.0011(14) 0.0013(13) -0.0033(13)
C5 0.0268(16) 0.0220(16) 0.0234(16) -0.0042(12) -0.0062(13) -0.0016(13)
C6 0.0239(16) 0.0230(16) 0.0259(16) 0.0018(12) -0.0070(13) -0.0049(13)
C7 0.0215(15) 0.0251(16) 0.0223(15) 0.0023(12) -0.0029(12) 0.0018(12)
C8 0.0272(16) 0.0291(17) 0.0236(16) 0.0007(13) -0.0046(13) -0.0152(14)
C9 0.0246(16) 0.0203(16) 0.0327(18) 0.0023(13) -0.0059(13) 0.0009(13)
N1 0.0206(13) 0.0251(14) 0.0163(12) 0.0009(10) -0.0040(10) -0.0035(11)
N2 0.0267(14) 0.0214(13) 0.0211(13) -0.0007(10) -0.0052(11) -0.0052(11)
N3 0.0223(13) 0.0164(12) 0.0243(13) -0.0034(10) -0.0035(10) -0.0005(10)
O1 0.0230(12) 0.0309(13) 0.0267(12) 0.0023(9) -0.0083(9) -0.0011(10)
O2 0.0200(11) 0.0237(11) 0.0260(12) -0.0009(9) -0.0020(9) 0.0007(9)
O3 0.0317(13) 0.0258(12) 0.0313(13) -0.0039(10) -0.0062(10) -0.0097(10)
O4 0.0260(11) 0.0167(10) 0.0204(10) -0.0039(8) -0.0009(8) -0.0097(9)
O5 0.0213(11) 0.0197(11) 0.0395(14) 0.0045(10) -0.0076(10) -0.0050(9)
O6 0.0250(11) 0.0227(11) 0.0264(11) -0.0034(9) -0.0079(9) -0.0102(9)
O7 0.0285(12) 0.0153(10) 0.0233(11) -0.0040(8) -0.0074(9) -0.0023(9)
O8 0.0394(14) 0.0203(11) 0.0315(13) 0.0032(9) -0.0199(11) -0.0037(10)
O9 0.0380(13) 0.0175(11) 0.0289(12) -0.0007(9) -0.0158(10) -0.0083(10)
Cl1 0.0632(8) 0.0706(8) 0.0506(7) -0.0172(6) 0.0057(6) -0.0277(7)
O10 0.106(13) 0.15(2) 0.075(11) -0.063(11) -0.062(10) 0.048(13)
O11 0.086(15) 0.29(3) 0.094(14) -0.053(15) -0.038(12) 0.093(17)
O12 0.28(3) 0.132(17) 0.033(7) -0.009(7) 0.027(12) -0.095(18)
O13 0.19(2) 0.130(16) 0.120(19) 0.000(14) 0.012(15) -0.114(17)
O10' 0.150(14) 0.076(8) 0.134(16) -0.043(8) -0.044(11) -0.042(9)
O11' 0.082(10) 0.103(10) 0.21(2) -0.006(12) 0.065(12) 0.007(7)
O12' 0.29(3) 0.29(3) 0.070(12) -0.005(14) -0.090(18) -0.08(2)
O13' 0.094(9) 0.090(10) 0.161(19) 0.039(11) 0.041(11) -0.024(7)
O1W 0.0423(15) 0.0307(14) 0.0424(15) -0.0076(11) 0.0067(12) -0.0187(12)
O2W 0.047(2) 0.135(4) 0.070(3) 0.018(3) -0.0117(18) -0.037(2)
O3W 0.092(3) 0.0367(18) 0.056(2) 0.0022(15) 0.0171(19) -0.0091(18)
O4W 0.218(8) 0.086(4) 0.147(5) -0.012(4) -0.111(6) -0.002(4)

loop_
_atom_type_symbol
_atom_type_description
_atom_type_scat_dispersion_real
_atom_type_scat_dispersion_imag
_atom_type_scat_source
C C 0.0033 0.0016 'International Tables Vol C Tables 4.2.6.8 and 6.1.1.4'
H H 0.0000 0.0000 'International Tables Vol C Tables 4.2.6.8 and 6.1.1.4'
N N 0.0061 0.0033 'International Tables Vol C Tables 4.2.6.8 and 6.1.1.4'
O O 0.0106 0.0060 'International Tables Vol C Tables 4.2.6.8 and 6.1.1.4'
P P 0.1023 0.0942 'International Tables Vol C Tables 4.2.6.8 and 6.1.1.4'
Ho Ho -0.2175 4.6783 'International Tables Vol C Tables 4.2.6.8 and 6.1.1.4'
Cl Cl 0.1484 0.1585 'International Tables Vol C Tables 4.2.6.8 and 6.1.1.4'

loop_
_geom_angle_atom_site_label_1
_geom_angle_atom_site_label_2
_geom_angle_atom_site_label_3
_geom_angle
_geom_angle_site_symmetry_1
_geom_angle_site_symmetry_3
O8 Ho1 O1 172.64(9) 2_566 .
O8 Ho1 O6 81.38(8) 2_566 2_556
O1 Ho1 O6 104.47(9) . 2_556
O8 Ho1 O7 88.02(8) 2_566 .
O1 Ho1 O7 84.66(8) . .
O6 Ho1 O7 147.53(8) 2_556 .
O8 Ho1 O2 103.37(9) 2_566 2_656
O1 Ho1 O2 82.63(8) . 2_656
O6 Ho1 O2 75.48(8) 2_556 2_656
O7 Ho1 O2 136.97(8) . 2_656
O8 Ho1 O4 97.14(9) 2_566 .
O1 Ho1 O4 80.14(8) . .
O6 Ho1 O4 76.56(7) 2_556 .
O7 Ho1 O4 74.43(7) . .
O2 Ho1 O4 142.11(8) 2_656 .
O8 Ho1 O1W 83.58(9) 2_566 .
O1 Ho1 O1W 94.83(9) . .
O6 Ho1 O1W 136.54(9) 2_556 .
O7 Ho1 O1W 71.59(8) . .
O2 Ho1 O1W 68.78(9) 2_656 .
O4 Ho1 O1W 145.97(8) . .
O2 P1 O1 117.28(14) . .
O2 P1 O3 112.87(13) . .
O1 P1 O3 110.63(14) . .
O2 P1 C7 104.59(14) . .
O1 P1 C7 108.44(14) . .
O3 P1 C7 101.53(15) . .
O6 P2 O4 115.00(13) . .
O6 P2 O5 114.54(13) . .
O4 P2 O5 105.76(13) . .
O6 P2 C8 107.67(14) . .
O4 P2 C8 108.28(14) . .
O5 P2 C8 105.01(15) . .
O7 P3 O8 115.58(13) . .
O7 P3 O9 111.78(13) . .
O8 P3 O9 111.62(13) . .
O7 P3 C9 105.80(14) . .
O8 P3 C9 103.36(15) . .
O9 P3 C9 107.88(15) . .
C2 C1 N1 108.8(3) . .
C2 C1 H1A 109.9 . .
N1 C1 H1A 109.9 . .
C2 C1 H1B 109.9 . .
N1 C1 H1B 109.9 . .
H1A C1 H1B 108.3 . .
N2 C2 C1 108.5(3) . .
N2 C2 H2A 110.0 . .
C1 C2 H2A 110.0 . .
N2 C2 H2B 110.0 . .
C1 C2 H2B 110.0 . .
H2A C2 H2B 108.4 . .
N2 C3 C4 110.1(3) . .
N2 C3 H3A 109.6 . .
C4 C3 H3A 109.6 . .
N2 C3 H3B 109.6 . .
C4 C3 H3B 109.6 . .
H3A C3 H3B 108.2 . .
N3 C4 C3 112.3(3) . .
N3 C4 H4A 109.1 . .
C3 C4 H4A 109.1 . .
N3 C4 H4B 109.1 . .
C3 C4 H4B 109.1 . .
H4A C4 H4B 107.9 . .
N3 C5 C6 115.8(3) . .
N3 C5 H5A 108.3 . .
C6 C5 H5A 108.3 . .
N3 C5 H5B 108.3 . .
C6 C5 H5B 108.3 . .
H5A C5 H5B 107.4 . .
N1 C6 C5 117.0(3) . .
N1 C6 H6A 108.0 . .
C5 C6 H6A 108.0 . .
N1 C6 H6B 108.0 . .
C5 C6 H6B 108.0 . .
H6A C6 H6B 107.3 . .
N1 C7 P1 115.4(2) . .
N1 C7 H7A 108.4 . .
P1 C7 H7A 108.4 . .
N1 C7 H7B 108.4 . .
P1 C7 H7B 108.4 . .
H7A C7 H7B 107.5 . .
N2 C8 P2 110.4(2) . .
N2 C8 H8A 109.6 . .
P2 C8 H8A 109.6 . .
N2 C8 H8B 109.6 . .
P2 C8 H8B 109.6 . .
H8A C8 H8B 108.1 . .
N3 C9 P3 114.8(2) . .
N3 C9 H9A 108.6 . .
P3 C9 H9A 108.6 . .
N3 C9 H9B 108.6 . .
P3 C9 H9B 108.6 . .
H9A C9 H9B 107.5 . .
C7 N1 C6 112.2(2) . .
C7 N1 C1 109.3(2) . .
C6 N1 C1 115.3(2) . .
C7 N1 H1C 106.7 . .
C6 N1 H1C 106.3 . .
C1 N1 H1C 106.5 . .
C2 N2 C3 114.4(3) . .
C2 N2 C8 116.5(3) . .
C3 N2 C8 113.8(3) . .
C9 N3 C4 108.2(2) . .
C9 N3 C5 112.9(2) . .
C4 N3 C5 112.8(3) . .
C9 N3 H3C 107.9 . .
C4 N3 H3C 107.7 . .
C5 N3 H3C 107.0 . .
P1 O1 Ho1 164.73(16) . .
P1 O2 Ho1 144.50(14) . 2_656
P1 O3 H3D 109.5 . .
P2 O4 Ho1 125.41(12) . .
P2 O5 H5C 109.5 . .
P2 O6 Ho1 147.24(14) . 2_556
P3 O7 Ho1 146.76(13) . .
P3 O8 Ho1 167.21(17) . 2_566
O12' Cl1 O10' 104.2(17) . .
O13 Cl1 O10 114.0(17) . .
O12' Cl1 O11' 106.7(17) . .
O10' Cl1 O11' 109.4(13) . .
O12' Cl1 O13' 110.0(16) . .
O10' Cl1 O13' 108.0(13) . .
O11' Cl1 O13' 117.6(12) . .
O13 Cl1 O12 101.4(19) . .
O10 Cl1 O12 118.3(18) . .
O13 Cl1 O11 103(2) . .
O10 Cl1 O11 106.0(14) . .
O12 Cl1 O11 113(2) . .
Ho1 O1W H1WA 114.5 . .
Ho1 O1W H1WB 127.7 . .
H1WA O1W H1WB 111.5 . .
H2WA O2W H2WB 110.8 . .
H3WB O3W H3WA 109.3 . .
H4WA O4W H4WB 105.4 . .

loop_
_geom_bond_atom_site_label_1
_geom_bond_atom_site_label_2
_geom_bond_distance
_geom_bond_site_symmetry_2
Ho1 O8 2.204(2) 2_566
Ho1 O1 2.247(2) .
Ho1 O6 2.252(2) 2_556
Ho1 O7 2.261(2) .
Ho1 O2 2.305(2) 2_656
Ho1 O4 2.429(2) .
Ho1 O1W 2.472(2) .
P1 O2 1.489(2) .
P1 O1 1.492(2) .
P1 O3 1.574(2) .
P1 C7 1.817(3) .
P2 O6 1.495(2) .
P2 O4 1.526(2) .
P2 O5 1.569(2) .
P2 C8 1.815(3) .
P3 O7 1.505(2) .
P3 O8 1.507(2) .
P3 O9 1.528(2) .
P3 C9 1.833(3) .
C1 C2 1.517(5) .
C1 N1 1.522(4) .
C1 H1A 0.9700 .
C1 H1B 0.9700 .
C2 N2 1.456(4) .
C2 H2A 0.9700 .
C2 H2B 0.9700 .
C3 N2 1.456(4) .
C3 C4 1.520(5) .
C3 H3A 0.9700 .
C3 H3B 0.9700 .
C4 N3 1.514(4) .
C4 H4A 0.9700 .
C4 H4B 0.9700 .
C5 N3 1.523(4) .
C5 C6 1.526(4) .
C5 H5A 0.9700 .
C5 H5B 0.9700 .
C6 N1 1.515(4) .
C6 H6A 0.9700 .
C6 H6B 0.9700 .
C7 N1 1.508(4) .
C7 H7A 0.9700 .
C7 H7B 0.9700 .
C8 N2 1.472(4) .
C8 H8A 0.9700 .
C8 H8B 0.9700 .
C9 N3 1.506(4) .
C9 H9A 0.9700 .
C9 H9B 0.9700 .
N1 H1C 0.9059 .
N3 H3C 0.9090 .
O2 Ho1 2.305(2) 2_656
O3 H3D 0.8200 .
O5 H5C 0.8200 .
O6 Ho1 2.252(2) 2_556
O8 Ho1 2.204(2) 2_566
Cl1 O12' 1.31(2) .
Cl1 O13 1.36(3) .
Cl1 O10' 1.359(16) .
Cl1 O10 1.38(2) .
Cl1 O11' 1.371(18) .
Cl1 O13' 1.394(19) .
Cl1 O12 1.42(2) .
Cl1 O11 1.48(2) .
O1W H1WA 0.8570 .
O1W H1WB 0.8591 .
O2W H2WA 0.8556 .
O2W H2WB 0.8590 .
O3W H3WB 0.8586 .
O3W H3WA 0.8539 .
O4W H4WA 0.8550 .
O4W H4WB 0.8543 .
